data_4115416
loop_
_publ_author_name
'Brendan J. O'Keefe'
'Susanne M. Monnier'
'Marc A. Hillmyer'
'William B. Tolman'

_publ_section_title
;
 Rapid and Controlled Polymerization of Lactide by Structurally
 Characterized Ferric Alkoxides
;
_journal_name_full 'Journal of the American Chemical Society'
_journal_page_first 339
_journal_page_last 340
_journal_paper_doi 10.1021/ja003537l
_journal_volume 123
_journal_year 2001
_chemical_compound_source 'Brendan OKeefe'
_chemical_formula_sum 'C26 H65 Fe5 O14'
_chemical_formula_weight 881.03
_chemical_name_common Fe5(O)(OEt)13
_chemical_name_systematic
; 
 ? 
;
_space_group_IT_number 2
_symmetry_cell_setting triclinic
_symmetry_space_group_name_Hall '-P 1'
_symmetry_space_group_name_H-M 'P -1'
_atom_sites_solution_hydrogens geom
_atom_sites_solution_primary direct
_atom_sites_solution_secondary difmap
_audit_creation_method SHELXL-97
_cell_angle_alpha 99.2118(15)
_cell_angle_beta 101.2623(15)
_cell_angle_gamma 109.5066(14)
_cell_formula_units_Z 2
_cell_length_a 11.7472(10)
_cell_length_b 12.1672(11)
_cell_length_c 15.8347(14)
_cell_measurement_reflns_used 4227
_cell_measurement_temperature 173(2)
_cell_measurement_theta_max 25.02
_cell_measurement_theta_min 1.35
_cell_volume 2029.2(3)
_computing_cell_refinement 'SAINT (Bruker)'
_computing_data_collection 'SMART (Bruker)'
_computing_data_reduction 'SAINT (Bruker)'
_computing_molecular_graphics 'SHELXL-97 (Sheldrick, 1997)'
_computing_publication_material 'SHELXL-97 (Sheldrick, 1997)'
_computing_structure_refinement 'SHELXL-97 (Sheldrick, 1997)'
_computing_structure_solution 'SHELXS-97 (Sheldrick, 1990)'
_diffrn_ambient_temperature 173(2)
_diffrn_measured_fraction_theta_full 0.984
_diffrn_measured_fraction_theta_max 0.984
_diffrn_measurement_device_type 'Siemens CCD area detector'
_diffrn_measurement_method 'Exposures over 0.3\%, \w or \f scans'
_diffrn_radiation_monochromator graphite
_diffrn_radiation_source 'fine-focus sealed tube'
_diffrn_radiation_type MoK\a
_diffrn_radiation_wavelength 0.71073
_diffrn_reflns_av_R_equivalents 0.0455
_diffrn_reflns_av_sigmaI/netI 0.0702
_diffrn_reflns_limit_h_max 13
_diffrn_reflns_limit_h_min -13
_diffrn_reflns_limit_k_max 14
_diffrn_reflns_limit_k_min -14
_diffrn_reflns_limit_l_max 18
_diffrn_reflns_limit_l_min -18
_diffrn_reflns_number 13827
_diffrn_reflns_theta_full 25.02
_diffrn_reflns_theta_max 25.02
_diffrn_reflns_theta_min 1.35
_exptl_absorpt_coefficient_mu 1.798
_exptl_absorpt_correction_T_max 0.6620
_exptl_absorpt_correction_T_min 0.4379
_exptl_absorpt_correction_type 'SADABS (Sheldrick, 1996)'
_exptl_absorpt_process_details 'semi-empirical from equivalents'
_exptl_crystal_colour yellow-orange
_exptl_crystal_density_diffrn 1.442
_exptl_crystal_description block
_exptl_crystal_F_000 926
_exptl_crystal_size_max 0.55
_exptl_crystal_size_mid 0.40
_exptl_crystal_size_min 0.25
_refine_diff_density_max 0.521
_refine_diff_density_min -0.608
_refine_diff_density_rms 0.091
_refine_ls_extinction_method none
_refine_ls_goodness_of_fit_ref 0.949
_refine_ls_hydrogen_treatment calc
_refine_ls_matrix_type full
_refine_ls_number_parameters 406
_refine_ls_number_reflns 7047
_refine_ls_number_restraints 0
_refine_ls_restrained_S_all 0.949
_refine_ls_R_factor_all 0.0907
_refine_ls_R_factor_gt 0.0456
_refine_ls_shift/su_max 0.001
_refine_ls_shift/su_mean 0.000
_refine_ls_structure_factor_coef Fsqd
_refine_ls_weighting_details 'calc w=1/[\s^2^(Fo^2^)+(0.0651P)^2^+0.0000P] where P=(Fo^2^+2Fc^2^)/3'
_refine_ls_weighting_scheme calc
_refine_ls_wR_factor_gt 0.1048
_refine_ls_wR_factor_ref 0.1227
_reflns_number_gt 4432
_reflns_number_total 7047
_reflns_threshold_expression >2sigma(I)
_cod_data_source_file ja003537l_1.cif
_cod_data_source_block 00184m
_cod_database_code 4115416

loop_
_symmetry_equiv_pos_as_xyz
'x, y, z'
'-x, -y, -z'

loop_
_atom_site_label
_atom_site_type_symbol
_atom_site_fract_x
_atom_site_fract_y
_atom_site_fract_z
_atom_site_U_iso_or_equiv
_atom_site_adp_type
_atom_site_occupancy
_atom_site_symmetry_multiplicity
_atom_site_calc_flag
_atom_site_refinement_flags
Fe1 Fe -0.71633(6) -0.55047(6) 0.22845(4) 0.03020(18) Uani 1 1 d .
Fe2 Fe -0.75301(6) -0.73746(6) 0.34104(4) 0.03135(18) Uani 1 1 d .
Fe3 Fe -0.46902(6) -0.68042(6) 0.39109(4) 0.03013(18) Uani 1 1 d .
Fe4 Fe -0.43273(6) -0.49325(6) 0.27859(4) 0.03070(18) Uani 1 1 d .
Fe5 Fe -0.61927(6) -0.76124(6) 0.18779(4) 0.02954(18) Uani 1 1 d .
O1 O -0.5963(3) -0.6295(2) 0.29739(18) 0.0261(7) Uani 1 1 d .
O2 O -0.8112(3) -0.4752(3) 0.1784(2) 0.0469(9) Uani 1 1 d .
C3 C -0.9021(7) -0.4485(7) 0.1318(6) 0.101(3) Uani 1 1 d .
H3A H -0.9701 -0.4630 0.1620 0.121 Uiso 1 1 calc R
H3B H -0.9369 -0.5061 0.0728 0.121 Uiso 1 1 calc R
C4 C -0.8703(7) -0.3281(6) 0.1177(5) 0.080(2) Uani 1 1 d .
H4A H -0.9450 -0.3213 0.0824 0.120 Uiso 1 1 calc R
H4B H -0.8051 -0.3125 0.0859 0.120 Uiso 1 1 calc R
H4C H -0.8394 -0.2694 0.1751 0.120 Uiso 1 1 calc R
O5 O -0.8112(3) -0.6132(3) 0.3101(2) 0.0317(7) Uani 1 1 d .
C6 C -0.9355(4) -0.6156(5) 0.3063(3) 0.0392(12) Uani 1 1 d .
H6A H -0.9374 -0.5359 0.3021 0.047 Uiso 1 1 calc R
H6B H -0.9568 -0.6318 0.3617 0.047 Uiso 1 1 calc R
C7 C -1.0313(5) -0.7101(5) 0.2282(4) 0.0511(15) Uani 1 1 d .
H7A H -1.1146 -0.7094 0.2278 0.077 Uiso 1 1 calc R
H7B H -1.0305 -0.7893 0.2327 0.077 Uiso 1 1 calc R
H7C H -1.0114 -0.6934 0.1732 0.077 Uiso 1 1 calc R
O8 O -0.8813(3) -0.8185(3) 0.3825(2) 0.0495(10) Uani 1 1 d .
C9 C -0.9650(8) -0.8918(7) 0.4148(7) 0.105(3) Uani 1 1 d .
H9A H -0.9262 -0.8755 0.4792 0.126 Uiso 1 1 calc R
H9B H -0.9740 -0.9746 0.3883 0.126 Uiso 1 1 calc R
C10 C -1.0816(8) -0.8934(10) 0.4063(9) 0.171(6) Uani 1 1 d .
H10A H -1.1273 -0.9539 0.4343 0.256 Uiso 1 1 calc R
H10B H -1.1253 -0.9133 0.3432 0.256 Uiso 1 1 calc R
H10C H -1.0774 -0.8141 0.4352 0.256 Uiso 1 1 calc R
O11 O -0.6123(3) -0.7114(3) 0.4407(2) 0.0336(8) Uani 1 1 d .
C12 C -0.6205(5) -0.7613(5) 0.5160(3) 0.0414(13) Uani 1 1 d .
H12A H -0.6894 -0.7498 0.5388 0.050 Uiso 1 1 calc R
H12B H -0.5414 -0.7184 0.5635 0.050 Uiso 1 1 calc R
C13 C -0.6442(5) -0.8949(5) 0.4923(4) 0.0517(15) Uani 1 1 d .
H13A H -0.6494 -0.9266 0.5451 0.078 Uiso 1 1 calc R
H13B H -0.5752 -0.9062 0.4707 0.078 Uiso 1 1 calc R
H13C H -0.7231 -0.9376 0.4458 0.078 Uiso 1 1 calc R
O14 O -0.3641(3) -0.7195(3) 0.4700(2) 0.0438(9) Uani 1 1 d .
C15 C -0.2872(8) -0.6909(8) 0.5549(5) 0.096(3) Uani 1 1 d .
H15A H -0.2048 -0.6316 0.5559 0.115 Uiso 1 1 calc R
H15B H -0.3227 -0.6492 0.5952 0.115 Uiso 1 1 calc R
C16 C -0.2653(9) -0.7775(7) 0.5906(5) 0.113(3) Uani 1 1 d .
H16A H -0.2092 -0.7414 0.6507 0.169 Uiso 1 1 calc R
H16B H -0.2261 -0.8182 0.5538 0.169 Uiso 1 1 calc R
H16C H -0.3448 -0.8359 0.5933 0.169 Uiso 1 1 calc R
O17 O -0.3601(3) -0.5201(3) 0.3909(2) 0.0320(8) Uani 1 1 d .
C18 C -0.2303(4) -0.4633(5) 0.4396(3) 0.0382(12) Uani 1 1 d .
H18A H -0.2215 -0.4703 0.5017 0.046 Uiso 1 1 calc R
H18B H -0.2004 -0.3767 0.4403 0.046 Uiso 1 1 calc R
C19 C -0.1503(5) -0.5191(5) 0.3993(4) 0.0472(14) Uani 1 1 d .
H19A H -0.0626 -0.4781 0.4342 0.071 Uiso 1 1 calc R
H19B H -0.1576 -0.5109 0.3381 0.071 Uiso 1 1 calc R
H19C H -0.1787 -0.6044 0.3995 0.071 Uiso 1 1 calc R
O20 O -0.2967(3) -0.3767(3) 0.2670(2) 0.0479(9) Uani 1 1 d .
C21 C -0.2099(5) -0.2612(5) 0.2816(4) 0.0573(16) Uani 1 1 d .
H21A H -0.2114 -0.2114 0.3370 0.069 Uiso 1 1 calc R
H21B H -0.2344 -0.2261 0.2322 0.069 Uiso 1 1 calc R
C22 C -0.0797(5) -0.2567(6) 0.2890(4) 0.0683(19) Uani 1 1 d .
H22A H -0.0225 -0.1732 0.2991 0.102 Uiso 1 1 calc R
H22B H -0.0771 -0.3046 0.2339 0.102 Uiso 1 1 calc R
H22C H -0.0540 -0.2894 0.3388 0.102 Uiso 1 1 calc R
O23 O -0.5548(3) -0.4163(3) 0.2633(2) 0.0326(8) Uani 1 1 d .
C24 C -0.5316(5) -0.3033(4) 0.2404(3) 0.0378(12) Uani 1 1 d .
H24A H -0.4512 -0.2434 0.2801 0.045 Uiso 1 1 calc R
H24B H -0.5990 -0.2747 0.2493 0.045 Uiso 1 1 calc R
C25 C -0.5259(6) -0.3130(5) 0.1440(3) 0.0481(14) Uani 1 1 d .
H25A H -0.5097 -0.2342 0.1306 0.072 Uiso 1 1 calc R
H25B H -0.6060 -0.3710 0.1044 0.072 Uiso 1 1 calc R
H25C H -0.4584 -0.3401 0.1352 0.072 Uiso 1 1 calc R
O26 O -0.7330(3) -0.6793(3) 0.13359(19) 0.0337(8) Uani 1 1 d .
C27 C -0.8207(5) -0.7228(5) 0.0483(3) 0.0394(12) Uani 1 1 d .
H27A H -0.8975 -0.7079 0.0525 0.047 Uiso 1 1 calc R
H27B H -0.8442 -0.8107 0.0282 0.047 Uiso 1 1 calc R
C28 C -0.7679(6) -0.6631(6) -0.0178(4) 0.0689(19) Uani 1 1 d .
H28A H -0.8304 -0.6945 -0.0756 0.103 Uiso 1 1 calc R
H28B H -0.6929 -0.6794 -0.0231 0.103 Uiso 1 1 calc R
H28C H -0.7454 -0.5762 0.0016 0.103 Uiso 1 1 calc R
O29 O -0.7601(3) -0.8517(3) 0.2396(2) 0.0334(8) Uani 1 1 d .
C30 C -0.8255(5) -0.9794(4) 0.2177(4) 0.0459(14) Uani 1 1 d .
H30A H -0.8428 -1.0053 0.2716 0.055 Uiso 1 1 calc R
H30B H -0.7723 -1.0194 0.1960 0.055 Uiso 1 1 calc R
C31 C -0.9449(6) -1.0160(6) 0.1488(5) 0.079(2) Uani 1 1 d .
H31A H -0.9883 -1.1035 0.1350 0.118 Uiso 1 1 calc R
H31B H -0.9276 -0.9918 0.0950 0.118 Uiso 1 1 calc R
H31C H -0.9978 -0.9770 0.1706 0.118 Uiso 1 1 calc R
O32 O -0.4971(3) -0.7945(3) 0.2831(2) 0.0319(8) Uani 1 1 d .
C33 C -0.4183(5) -0.8590(5) 0.2671(4) 0.0499(15) Uani 1 1 d .
H33A H -0.3338 -0.8152 0.3085 0.060 Uiso 1 1 calc R
H33B H -0.4098 -0.8622 0.2059 0.060 Uiso 1 1 calc R
C34 C -0.4669(8) -0.9798(6) 0.2782(5) 0.094(3) Uani 1 1 d .
H34A H -0.4101 -1.0203 0.2666 0.141 Uiso 1 1 calc R
H34B H -0.5499 -1.0242 0.2365 0.141 Uiso 1 1 calc R
H34C H -0.4738 -0.9771 0.3392 0.141 Uiso 1 1 calc R
O35 O -0.4677(3) -0.6215(3) 0.17815(19) 0.0313(7) Uani 1 1 d .
C36 C -0.4222(5) -0.6125(5) 0.1013(3) 0.0409(13) Uani 1 1 d .
H36A H -0.4104 -0.5323 0.0898 0.049 Uiso 1 1 calc R
H36B H -0.4850 -0.6739 0.0492 0.049 Uiso 1 1 calc R
C37 C -0.3007(5) -0.6302(6) 0.1128(4) 0.0584(17) Uani 1 1 d .
H37A H -0.2719 -0.6233 0.0591 0.088 Uiso 1 1 calc R
H37B H -0.3125 -0.7101 0.1230 0.088 Uiso 1 1 calc R
H37C H -0.2380 -0.5687 0.1638 0.088 Uiso 1 1 calc R
O38 O -0.6416(3) -0.8774(3) 0.0906(2) 0.0449(9) Uani 1 1 d .
C39 C -0.6480(12) -0.9573(11) 0.0260(7) 0.195(7) Uani 1 1 d .
H39A H -0.5647 -0.9216 0.0153 0.235 Uiso 1 1 calc R
H39B H -0.6421 -1.0216 0.0556 0.235 Uiso 1 1 calc R
C40 C -0.7089(11) -1.0134(12) -0.0454(8) 0.236(9) Uani 1 1 d .
H40A H -0.6733 -1.0708 -0.0675 0.354 Uiso 1 1 calc R
H40B H -0.7097 -0.9593 -0.0850 0.354 Uiso 1 1 calc R
H40C H -0.7948 -1.0571 -0.0434 0.354 Uiso 1 1 calc R

loop_
_atom_site_aniso_label
_atom_site_aniso_U_11
_atom_site_aniso_U_22
_atom_site_aniso_U_33
_atom_site_aniso_U_23
_atom_site_aniso_U_13
_atom_site_aniso_U_12
Fe1 0.0301(4) 0.0333(4) 0.0305(4) 0.0094(3) 0.0072(3) 0.0159(3)
Fe2 0.0306(4) 0.0372(4) 0.0310(4) 0.0115(3) 0.0105(3) 0.0159(3)
Fe3 0.0310(4) 0.0343(4) 0.0280(4) 0.0095(3) 0.0075(3) 0.0154(3)
Fe4 0.0293(4) 0.0308(4) 0.0332(4) 0.0094(3) 0.0066(3) 0.0130(3)
Fe5 0.0322(4) 0.0312(4) 0.0266(4) 0.0062(3) 0.0080(3) 0.0141(3)
O1 0.0250(16) 0.0293(18) 0.0282(17) 0.0107(14) 0.0075(14) 0.0136(14)
O2 0.042(2) 0.055(2) 0.056(2) 0.0245(19) 0.0111(19) 0.0308(19)
C3 0.082(6) 0.085(6) 0.135(8) 0.043(5) -0.008(5) 0.046(5)
C4 0.093(6) 0.097(6) 0.083(5) 0.043(4) 0.018(4) 0.070(5)
O5 0.0250(17) 0.040(2) 0.0334(18) 0.0106(15) 0.0100(15) 0.0148(15)
C6 0.031(3) 0.057(3) 0.042(3) 0.017(3) 0.015(2) 0.027(3)
C7 0.034(3) 0.061(4) 0.055(4) 0.010(3) 0.002(3) 0.021(3)
O8 0.042(2) 0.065(3) 0.053(2) 0.031(2) 0.0254(19) 0.0208(19)
C9 0.089(6) 0.091(6) 0.164(9) 0.070(6) 0.071(6) 0.033(5)
C10 0.089(7) 0.212(12) 0.306(16) 0.189(12) 0.119(9) 0.080(8)
O11 0.0382(19) 0.039(2) 0.0305(18) 0.0134(15) 0.0121(16) 0.0193(16)
C12 0.047(3) 0.058(4) 0.034(3) 0.024(3) 0.017(3) 0.029(3)
C13 0.054(4) 0.055(4) 0.055(4) 0.032(3) 0.018(3) 0.022(3)
O14 0.044(2) 0.054(2) 0.034(2) 0.0145(17) 0.0004(17) 0.0225(18)
C15 0.099(6) 0.116(7) 0.075(5) 0.029(5) -0.003(5) 0.056(6)
C16 0.151(8) 0.101(7) 0.083(6) 0.020(5) -0.028(6) 0.077(6)
O17 0.0244(17) 0.0348(18) 0.0349(18) 0.0069(15) 0.0033(15) 0.0122(14)
C18 0.028(3) 0.042(3) 0.040(3) 0.004(2) 0.002(2) 0.013(2)
C19 0.034(3) 0.055(4) 0.060(4) 0.018(3) 0.013(3) 0.024(3)
O20 0.038(2) 0.037(2) 0.064(3) 0.0188(19) 0.0069(19) 0.0080(17)
C21 0.055(4) 0.055(4) 0.059(4) 0.018(3) 0.016(3) 0.016(3)
C22 0.044(4) 0.079(5) 0.068(4) 0.021(4) 0.011(3) 0.008(3)
O23 0.0357(19) 0.0306(18) 0.0337(18) 0.0124(15) 0.0069(16) 0.0144(15)
C24 0.048(3) 0.028(3) 0.043(3) 0.015(2) 0.014(3) 0.018(2)
C25 0.070(4) 0.041(3) 0.043(3) 0.023(3) 0.022(3) 0.024(3)
O26 0.0366(19) 0.041(2) 0.0232(17) 0.0062(15) 0.0031(15) 0.0173(16)
C27 0.039(3) 0.046(3) 0.034(3) 0.012(2) 0.003(2) 0.019(3)
C28 0.065(4) 0.086(5) 0.045(4) 0.025(3) 0.003(3) 0.017(4)
O29 0.0321(19) 0.0307(19) 0.0339(18) 0.0054(15) 0.0093(16) 0.0085(15)
C30 0.046(3) 0.033(3) 0.047(3) 0.007(3) 0.013(3) 0.003(3)
C31 0.069(5) 0.054(4) 0.075(5) 0.001(4) -0.009(4) -0.001(4)
O32 0.0390(19) 0.0346(19) 0.0302(18) 0.0083(14) 0.0083(15) 0.0242(16)
C33 0.062(4) 0.051(4) 0.049(3) 0.014(3) 0.012(3) 0.036(3)
C34 0.121(7) 0.061(5) 0.131(7) 0.038(5) 0.048(6) 0.057(5)
O35 0.0316(18) 0.0360(19) 0.0294(18) 0.0111(15) 0.0120(15) 0.0129(15)
C36 0.043(3) 0.056(4) 0.036(3) 0.018(3) 0.020(3) 0.026(3)
C37 0.056(4) 0.095(5) 0.049(4) 0.027(3) 0.027(3) 0.048(4)
O38 0.054(2) 0.041(2) 0.036(2) 0.0000(17) 0.0062(18) 0.0201(18)
C39 0.229(15) 0.205(13) 0.116(9) -0.092(9) 0.002(10) 0.122(12)
C40 0.141(10) 0.288(17) 0.181(12) -0.171(13) -0.035(9) 0.107(11)

loop_
_atom_type_symbol
_atom_type_description
_atom_type_scat_dispersion_real
_atom_type_scat_dispersion_imag
_atom_type_scat_source
C C 0.0033 0.0016 'International Tables Vol C Tables 4.2.6.8 and 6.1.1.4'
H H 0.0000 0.0000 'International Tables Vol C Tables 4.2.6.8 and 6.1.1.4'
O O 0.0106 0.0060 'International Tables Vol C Tables 4.2.6.8 and 6.1.1.4'
Fe Fe 0.3463 0.8444 'International Tables Vol C Tables 4.2.6.8 and 6.1.1.4'

loop_
_geom_angle_atom_site_label_1
_geom_angle_atom_site_label_2
_geom_angle_atom_site_label_3
_geom_angle
O2 Fe1 O26 104.80(15)
O2 Fe1 O23 97.98(15)
O26 Fe1 O23 114.51(13)
O2 Fe1 O5 99.81(15)
O26 Fe1 O5 110.26(13)
O23 Fe1 O5 125.05(13)
O2 Fe1 O1 175.66(14)
O26 Fe1 O1 79.45(12)
O23 Fe1 O1 79.25(12)
O5 Fe1 O1 79.29(12)
O8 Fe2 O29 104.28(15)
O8 Fe2 O5 98.79(15)
O29 Fe2 O5 113.28(13)
O8 Fe2 O11 99.75(15)
O29 Fe2 O11 111.35(13)
O5 Fe2 O11 124.99(13)
O8 Fe2 O1 176.34(15)
O29 Fe2 O1 79.37(12)
O5 Fe2 O1 79.27(12)
O11 Fe2 O1 79.03(12)
O14 Fe3 O32 102.02(14)
O14 Fe3 O11 100.96(14)
O32 Fe3 O11 114.19(14)
O14 Fe3 O17 100.74(15)
O32 Fe3 O17 111.34(13)
O11 Fe3 O17 123.32(13)
O14 Fe3 O1 178.74(14)
O32 Fe3 O1 79.23(12)
O11 Fe3 O1 78.53(12)
O17 Fe3 O1 78.66(12)
O20 Fe4 O35 102.56(15)
O20 Fe4 O17 99.72(15)
O35 Fe4 O17 113.81(13)
O20 Fe4 O23 100.29(14)
O35 Fe4 O23 111.90(13)
O17 Fe4 O23 123.95(13)
O20 Fe4 O1 177.81(14)
O35 Fe4 O1 79.63(12)
O17 Fe4 O1 79.15(12)
O23 Fe4 O1 78.92(12)
O38 Fe5 O29 100.59(14)
O38 Fe5 O26 100.36(14)
O29 Fe5 O26 88.33(13)
O38 Fe5 O32 101.26(14)
O29 Fe5 O32 87.44(12)
O26 Fe5 O32 158.38(12)
O38 Fe5 O35 101.24(14)
O29 Fe5 O35 158.16(12)
O26 Fe5 O35 88.27(12)
O32 Fe5 O35 87.82(12)
O38 Fe5 O1 179.25(14)
O29 Fe5 O1 79.05(12)
O26 Fe5 O1 78.98(11)
O32 Fe5 O1 79.40(11)
O35 Fe5 O1 79.13(11)
Fe5 O1 Fe1 96.14(11)
Fe5 O1 Fe2 96.03(12)
Fe1 O1 Fe2 89.84(11)
Fe5 O1 Fe4 95.85(11)
Fe1 O1 Fe4 89.57(11)
Fe2 O1 Fe4 168.09(15)
Fe5 O1 Fe3 95.61(11)
Fe1 O1 Fe3 168.24(15)
Fe2 O1 Fe3 89.11(10)
Fe4 O1 Fe3 89.04(11)
C3 O2 Fe1 165.3(4)
O2 C3 C4 118.1(6)
C6 O5 Fe2 124.3(3)
C6 O5 Fe1 123.3(3)
Fe2 O5 Fe1 104.41(14)
O5 C6 C7 111.6(4)
C9 O8 Fe2 169.6(5)
O8 C9 C10 122.9(8)
C12 O11 Fe3 123.4(3)
C12 O11 Fe2 125.4(3)
Fe3 O11 Fe2 104.65(14)
O11 C12 C13 111.3(4)
C15 O14 Fe3 147.6(4)
C16 C15 O14 120.4(7)
C18 O17 Fe4 124.9(3)
C18 O17 Fe3 124.4(3)
Fe4 O17 Fe3 104.84(14)
O17 C18 C19 111.8(4)
C21 O20 Fe4 156.5(4)
O20 C21 C22 113.0(5)
C24 O23 Fe1 125.5(3)
C24 O23 Fe4 124.3(3)
Fe1 O23 Fe4 103.83(14)
O23 C24 C25 111.6(4)
C27 O26 Fe1 127.6(3)
C27 O26 Fe5 126.3(3)
Fe1 O26 Fe5 105.38(14)
O26 C27 C28 111.4(4)
C30 O29 Fe2 127.1(3)
C30 O29 Fe5 125.6(3)
Fe2 O29 Fe5 105.51(14)
O29 C30 C31 110.8(5)
C33 O32 Fe3 125.2(3)
C33 O32 Fe5 126.1(3)
Fe3 O32 Fe5 105.73(13)
O32 C33 C34 112.4(5)
C36 O35 Fe4 126.7(3)
C36 O35 Fe5 126.0(3)
Fe4 O35 Fe5 105.36(14)
O35 C36 C37 111.4(4)
C39 O38 Fe5 175.3(6)
C40 C39 O38 142.8(13)

loop_
_geom_bond_atom_site_label_1
_geom_bond_atom_site_label_2
_geom_bond_distance
Fe1 O2 1.810(3)
Fe1 O26 1.918(3)
Fe1 O23 1.951(3)
Fe1 O5 1.951(3)
Fe1 O1 2.178(3)
Fe2 O8 1.810(3)
Fe2 O29 1.917(3)
Fe2 O5 1.946(3)
Fe2 O11 1.947(3)
Fe2 O1 2.183(3)
Fe3 O14 1.813(3)
Fe3 O32 1.917(3)
Fe3 O11 1.943(3)
Fe3 O17 1.943(3)
Fe3 O1 2.206(3)
Fe4 O20 1.812(3)
Fe4 O35 1.912(3)
Fe4 O17 1.943(3)
Fe4 O23 1.956(3)
Fe4 O1 2.187(3)
Fe5 O38 1.825(3)
Fe5 O29 2.055(3)
Fe5 O26 2.057(3)
Fe5 O32 2.059(3)
Fe5 O35 2.062(3)
Fe5 O1 2.072(3)
O2 C3 1.339(7)
C3 C4 1.452(9)
O5 C6 1.440(5)
C6 C7 1.502(7)
O8 C9 1.335(7)
C9 C10 1.343(10)
O11 C12 1.427(5)
C12 C13 1.524(7)
O14 C15 1.381(7)
C15 C16 1.345(9)
O17 C18 1.437(5)
C18 C19 1.507(6)
O20 C21 1.384(6)
C21 C22 1.493(8)
O23 C24 1.430(5)
C24 C25 1.528(6)
O26 C27 1.425(5)
C27 C28 1.485(7)
O29 C30 1.432(5)
C30 C31 1.479(8)
O32 C33 1.431(6)
C33 C34 1.442(8)
O35 C36 1.427(5)
C36 C37 1.494(7)
O38 C39 1.265(8)
C39 C40 1.169(12)

loop_
_geom_torsion_atom_site_label_1
_geom_torsion_atom_site_label_2
_geom_torsion_atom_site_label_3
_geom_torsion_atom_site_label_4
_geom_torsion
O38 Fe5 O1 Fe1 -31(11)
O29 Fe5 O1 Fe1 -91.90(13)
O26 Fe5 O1 Fe1 -1.47(12)
O32 Fe5 O1 Fe1 178.68(13)
O35 Fe5 O1 Fe1 88.88(12)
O38 Fe5 O1 Fe2 60(11)
O29 Fe5 O1 Fe2 -1.40(12)
O26 Fe5 O1 Fe2 89.03(12)
O32 Fe5 O1 Fe2 -90.82(12)
O35 Fe5 O1 Fe2 179.37(13)
O38 Fe5 O1 Fe4 -121(11)
O29 Fe5 O1 Fe4 177.90(13)
O26 Fe5 O1 Fe4 -91.67(13)
O32 Fe5 O1 Fe4 88.48(12)
O35 Fe5 O1 Fe4 -1.32(11)
O38 Fe5 O1 Fe3 150(11)
O29 Fe5 O1 Fe3 88.29(12)
O26 Fe5 O1 Fe3 178.72(13)
O32 Fe5 O1 Fe3 -1.13(12)
O35 Fe5 O1 Fe3 -90.93(12)
O2 Fe1 O1 Fe5 -166.7(18)
O26 Fe1 O1 Fe5 1.57(12)
O23 Fe1 O1 Fe5 -116.14(13)
O5 Fe1 O1 Fe5 114.76(13)
O2 Fe1 O1 Fe2 97.2(18)
O26 Fe1 O1 Fe2 -94.48(12)
O23 Fe1 O1 Fe2 147.81(13)
O5 Fe1 O1 Fe2 18.71(11)
O2 Fe1 O1 Fe4 -70.9(19)
O26 Fe1 O1 Fe4 97.41(12)
O23 Fe1 O1 Fe4 -20.30(11)
O5 Fe1 O1 Fe4 -149.40(13)
O2 Fe1 O1 Fe3 12(2)
O26 Fe1 O1 Fe3 -179.4(7)
O23 Fe1 O1 Fe3 62.9(7)
O5 Fe1 O1 Fe3 -66.2(7)
O8 Fe2 O1 Fe5 -173(2)
O29 Fe2 O1 Fe5 1.50(13)
O5 Fe2 O1 Fe5 -114.91(13)
O11 Fe2 O1 Fe5 115.94(13)
O8 Fe2 O1 Fe1 -77(2)
O29 Fe2 O1 Fe1 97.66(12)
O5 Fe2 O1 Fe1 -18.75(11)
O11 Fe2 O1 Fe1 -147.90(13)
O8 Fe2 O1 Fe4 10(3)
O29 Fe2 O1 Fe4 -175.1(7)
O5 Fe2 O1 Fe4 68.4(7)
O11 Fe2 O1 Fe4 -60.7(7)
O8 Fe2 O1 Fe3 91(2)
O29 Fe2 O1 Fe3 -94.05(12)
O5 Fe2 O1 Fe3 149.54(13)
O11 Fe2 O1 Fe3 20.39(11)
O20 Fe4 O1 Fe5 -175(4)
O35 Fe4 O1 Fe5 1.42(12)
O17 Fe4 O1 Fe5 -115.51(13)
O23 Fe4 O1 Fe5 116.39(13)
O20 Fe4 O1 Fe1 89(4)
O35 Fe4 O1 Fe1 -94.71(12)
O17 Fe4 O1 Fe1 148.36(13)
O23 Fe4 O1 Fe1 20.26(11)
O20 Fe4 O1 Fe2 2(4)
O35 Fe4 O1 Fe2 178.1(7)
O17 Fe4 O1 Fe2 61.1(7)
O23 Fe4 O1 Fe2 -67.0(7)
O20 Fe4 O1 Fe3 -79(4)
O35 Fe4 O1 Fe3 96.97(12)
O17 Fe4 O1 Fe3 -19.97(11)
O23 Fe4 O1 Fe3 -148.06(13)
O14 Fe3 O1 Fe5 177(100)
O32 Fe3 O1 Fe5 1.21(12)
O11 Fe3 O1 Fe5 -116.45(13)
O17 Fe3 O1 Fe5 115.79(13)
O14 Fe3 O1 Fe1 -2(7)
O32 Fe3 O1 Fe1 -177.9(7)
O11 Fe3 O1 Fe1 64.5(7)
O17 Fe3 O1 Fe1 -63.3(7)
O14 Fe3 O1 Fe2 -87(6)
O32 Fe3 O1 Fe2 97.19(12)
O11 Fe3 O1 Fe2 -20.47(11)
O17 Fe3 O1 Fe2 -148.24(13)
O14 Fe3 O1 Fe4 81(6)
O32 Fe3 O1 Fe4 -94.57(12)
O11 Fe3 O1 Fe4 147.76(13)
O17 Fe3 O1 Fe4 20.00(11)
O26 Fe1 O2 C3 43.6(19)
O23 Fe1 O2 C3 161.7(19)
O5 Fe1 O2 C3 -70.6(19)
O1 Fe1 O2 C3 -148(2)
Fe1 O2 C3 C4 -162.8(14)
O8 Fe2 O5 C6 -11.9(4)
O29 Fe2 O5 C6 97.9(3)
O11 Fe2 O5 C6 -120.4(3)
O1 Fe2 O5 C6 171.2(3)
O8 Fe2 O5 Fe1 -161.40(16)
O29 Fe2 O5 Fe1 -51.63(18)
O11 Fe2 O5 Fe1 90.09(17)
O1 Fe2 O5 Fe1 21.75(12)
O2 Fe1 O5 C6 12.7(4)
O26 Fe1 O5 C6 -97.2(3)
O23 Fe1 O5 C6 119.7(3)
O1 Fe1 O5 C6 -171.7(3)
O2 Fe1 O5 Fe2 162.51(16)
O26 Fe1 O5 Fe2 52.63(17)
O23 Fe1 O5 Fe2 -90.42(18)
O1 Fe1 O5 Fe2 -21.80(13)
Fe2 O5 C6 C7 -71.1(5)
Fe1 O5 C6 C7 72.8(5)
O29 Fe2 O8 C9 60(3)
O5 Fe2 O8 C9 177(3)
O11 Fe2 O8 C9 -55(3)
O1 Fe2 O8 C9 -125(3)
Fe2 O8 C9 C10 -163(2)
O14 Fe3 O11 C12 -4.3(4)
O32 Fe3 O11 C12 104.3(4)
O17 Fe3 O11 C12 -115.1(4)
O1 Fe3 O11 C12 176.9(4)
O14 Fe3 O11 Fe2 -157.27(15)
O32 Fe3 O11 Fe2 -48.63(18)
O17 Fe3 O11 Fe2 91.97(17)
O1 Fe3 O11 Fe2 23.90(13)
O8 Fe2 O11 C12 7.1(4)
O29 Fe2 O11 C12 -102.5(4)
O5 Fe2 O11 C12 115.2(3)
O1 Fe2 O11 C12 -176.4(4)
O8 Fe2 O11 Fe3 159.38(16)
O29 Fe2 O11 Fe3 49.75(18)
O5 Fe2 O11 Fe3 -92.58(17)
O1 Fe2 O11 Fe3 -24.13(13)
Fe3 O11 C12 C13 -73.5(5)
Fe2 O11 C12 C13 73.8(5)
O32 Fe3 O14 C15 172.1(8)
O11 Fe3 O14 C15 -70.0(8)
O17 Fe3 O14 C15 57.4(8)
O1 Fe3 O14 C15 -4(7)
Fe3 O14 C15 C16 153.8(7)
O20 Fe4 O17 C18 -4.4(4)
O35 Fe4 O17 C18 104.1(3)
O23 Fe4 O17 C18 -113.9(3)
O1 Fe4 O17 C18 177.5(3)
O20 Fe4 O17 Fe3 -158.26(16)
O35 Fe4 O17 Fe3 -49.80(18)
O23 Fe4 O17 Fe3 92.23(17)
O1 Fe4 O17 Fe3 23.64(12)
O14 Fe3 O17 C18 3.6(4)
O32 Fe3 O17 C18 -104.0(3)
O11 Fe3 O17 C18 114.4(3)
O1 Fe3 O17 C18 -177.6(3)
O14 Fe3 O17 Fe4 157.66(15)
O32 Fe3 O17 Fe4 50.11(17)
O11 Fe3 O17 Fe4 -91.47(17)
O1 Fe3 O17 Fe4 -23.46(12)
Fe4 O17 C18 C19 -77.1(5)
Fe3 O17 C18 C19 71.9(5)
O35 Fe4 O20 C21 162.0(9)
O17 Fe4 O20 C21 -80.8(9)
O23 Fe4 O20 C21 46.6(9)
O1 Fe4 O20 C21 -22(4)
Fe4 O20 C21 C22 141.1(7)
O2 Fe1 O23 C24 -7.1(4)
O26 Fe1 O23 C24 103.2(3)
O5 Fe1 O23 C24 -115.1(3)
O1 Fe1 O23 C24 176.2(3)
O2 Fe1 O23 Fe4 -159.84(15)
O26 Fe1 O23 Fe4 -49.52(18)
O5 Fe1 O23 Fe4 92.18(17)
O1 Fe1 O23 Fe4 23.54(12)
O20 Fe4 O23 C24 5.5(4)
O35 Fe4 O23 C24 -102.6(3)
O17 Fe4 O23 C24 114.7(3)
O1 Fe4 O23 C24 -176.6(3)
O20 Fe4 O23 Fe1 158.61(16)
O35 Fe4 O23 Fe1 50.48(17)
O17 Fe4 O23 Fe1 -92.17(17)
O1 Fe4 O23 Fe1 -23.47(12)
Fe1 O23 C24 C25 -76.1(5)
Fe4 O23 C24 C25 71.3(5)
O2 Fe1 O26 C27 -12.2(4)
O23 Fe1 O26 C27 -118.4(4)
O5 Fe1 O26 C27 94.3(4)
O1 Fe1 O26 C27 168.7(4)
O2 Fe1 O26 Fe5 177.46(15)
O23 Fe1 O26 Fe5 71.30(17)
O5 Fe1 O26 Fe5 -75.96(16)
O1 Fe1 O26 Fe5 -1.63(13)
O38 Fe5 O26 C27 10.9(4)
O29 Fe5 O26 C27 -89.6(3)
O32 Fe5 O26 C27 -168.3(4)
O35 Fe5 O26 C27 112.0(3)
O1 Fe5 O26 C27 -168.7(4)
O38 Fe5 O26 Fe1 -178.65(16)
O29 Fe5 O26 Fe1 80.88(15)
O32 Fe5 O26 Fe1 2.1(4)
O35 Fe5 O26 Fe1 -77.54(15)
O1 Fe5 O26 Fe1 1.72(14)
Fe1 O26 C27 C28 92.9(5)
Fe5 O26 C27 C28 -98.7(5)
O8 Fe2 O29 C30 -16.7(4)
O5 Fe2 O29 C30 -123.0(4)
O11 Fe2 O29 C30 90.0(4)
O1 Fe2 O29 C30 163.6(4)
O8 Fe2 O29 Fe5 178.09(15)
O5 Fe2 O29 Fe5 71.76(17)
O11 Fe2 O29 Fe5 -75.22(17)
O1 Fe2 O29 Fe5 -1.56(13)
O38 Fe5 O29 C30 16.8(4)
O26 Fe5 O29 C30 117.1(4)
O32 Fe5 O29 C30 -84.2(4)
O35 Fe5 O29 C30 -161.8(4)
O1 Fe5 O29 C30 -163.9(4)
O38 Fe5 O29 Fe2 -177.68(15)
O26 Fe5 O29 Fe2 -77.45(15)
O32 Fe5 O29 Fe2 81.34(15)
O35 Fe5 O29 Fe2 3.7(4)
O1 Fe5 O29 Fe2 1.65(14)
Fe2 O29 C30 C31 101.1(5)
Fe5 O29 C30 C31 -96.6(5)
O14 Fe3 O32 C33 -19.8(4)
O11 Fe3 O32 C33 -127.7(4)
O17 Fe3 O32 C33 87.0(4)
O1 Fe3 O32 C33 160.2(4)
O14 Fe3 O32 Fe5 178.83(15)
O11 Fe3 O32 Fe5 70.84(17)
O17 Fe3 O32 Fe5 -74.45(17)
O1 Fe3 O32 Fe5 -1.26(13)
O38 Fe5 O32 C33 20.5(4)
O29 Fe5 O32 C33 120.8(4)
O26 Fe5 O32 C33 -160.3(4)
O35 Fe5 O32 C33 -80.5(4)
O1 Fe5 O32 C33 -159.9(4)
O38 Fe5 O32 Fe3 -178.28(16)
O29 Fe5 O32 Fe3 -77.99(15)
O26 Fe5 O32 Fe3 0.9(4)
O35 Fe5 O32 Fe3 80.69(15)
O1 Fe5 O32 Fe3 1.34(14)
Fe3 O32 C33 C34 99.6(6)
Fe5 O32 C33 C34 -102.7(5)
O20 Fe4 O35 C36 -16.9(4)
O17 Fe4 O35 C36 -123.6(3)
O23 Fe4 O35 C36 89.7(4)
O1 Fe4 O35 C36 163.2(4)
O20 Fe4 O35 Fe5 178.37(15)
O17 Fe4 O35 Fe5 71.67(17)
O23 Fe4 O35 Fe5 -74.97(16)
O1 Fe4 O35 Fe5 -1.47(13)
O38 Fe5 O35 C36 16.1(4)
O29 Fe5 O35 C36 -165.3(4)
O26 Fe5 O35 C36 -84.2(3)
O32 Fe5 O35 C36 117.1(3)
O1 Fe5 O35 C36 -163.3(3)
O38 Fe5 O35 Fe4 -179.11(15)
O29 Fe5 O35 Fe4 -0.5(4)
O26 Fe5 O35 Fe4 80.67(15)
O32 Fe5 O35 Fe4 -78.06(15)
O1 Fe5 O35 Fe4 1.56(13)
Fe4 O35 C36 C37 90.0(5)
Fe5 O35 C36 C37 -108.3(5)
O29 Fe5 O38 C39 -120(9)
O26 Fe5 O38 C39 150(9)
O32 Fe5 O38 C39 -30(9)
O35 Fe5 O38 C39 60(9)
O1 Fe5 O38 C39 179(100)
Fe5 O38 C39 C40 -169(7)
